data_4515831
loop_
_publ_author_name
'Lei, Jie'
'Xu, Zhi-Gang'
'Tang, Dian-Yong'
'Li, Yong'
'Xu, Jia'
'Li, Hong-Yu'
'Zhu, Jin'
'Chen, Zhong-Zhu'

_publ_section_title
;
 Acid-Promoted One-Pot Synthesis of Substituted Furan and
 6-Methylpyrazin-2(1 H)-one Derivatives via Allene Intermediate Formed in
 Situ.
;
_journal_issue 5
_journal_name_full 'ACS combinatorial science'
_journal_page_first 292
_journal_page_last 297
_journal_paper_doi 10.1021/acscombsci.8b00005
_journal_volume 20
_journal_year 2018
_chemical_formula_moiety 'C21 H16 N2 O3'
_chemical_formula_sum 'C21 H16 N2 O3'
_chemical_formula_weight 344.36
_space_group_crystal_system orthorhombic
_space_group_IT_number 19
_space_group_name_Hall 'P 2ac 2ab'
_space_group_name_H-M_alt 'P 21 21 21'
_atom_sites_solution_hydrogens geom
_atom_sites_solution_primary direct
_audit_creation_date 2017-04-18
_audit_creation_method
;
Olex2 1.2
(compiled 2017.03.28 svn.r3405 for OlexSys, GUI svn.r5335)
;
_cell_angle_alpha 90
_cell_angle_beta 90
_cell_angle_gamma 90
_cell_formula_units_Z 4
_cell_length_a 8.6461(3)
_cell_length_b 9.1906(3)
_cell_length_c 20.9044(8)
_cell_measurement_reflns_used 1773
_cell_measurement_temperature 293(2)
_cell_measurement_theta_max 27.2260
_cell_measurement_theta_min 3.0520
_cell_volume 1661.12(10)
_computing_cell_refinement
;
CrysAlisPro, Agilent Technologies,
Version 1.171.37.35 (release 13-08-2014 CrysAlis171 .NET)
(compiled Aug 13 2014,18:06:01)
;
_computing_data_collection
;
CrysAlisPro, Agilent Technologies,
Version 1.171.37.35 (release 13-08-2014 CrysAlis171 .NET)
(compiled Aug 13 2014,18:06:01)
;
_computing_data_reduction
;
CrysAlisPro, Agilent Technologies,
Version 1.171.37.35 (release 13-08-2014 CrysAlis171 .NET)
(compiled Aug 13 2014,18:06:01)
;
_computing_molecular_graphics 'Olex2 (Dolomanov et al., 2009)'
_computing_publication_material 'Olex2 (Dolomanov et al., 2009)'
_computing_structure_refinement 'ShelXL (Sheldrick, 2015)'
_computing_structure_solution 'ShelXS (Sheldrick, 2008)'
_diffrn_ambient_temperature 293.15
_diffrn_detector 'CCD plate'
_diffrn_detector_area_resol_mean 16.0874
_diffrn_detector_type Eos
_diffrn_measured_fraction_theta_full 0.998
_diffrn_measured_fraction_theta_max 0.998
_diffrn_measurement_details
;
#__ type_ start__ end____ width___ exp.time_
  1 omega  -20.00   32.00   1.0000    6.0000
omega____ theta____ kappa____ phi______ frames
    -      -14.9669   77.0000   90.0000 52

#__ type_ start__ end____ width___ exp.time_
  2 omega   51.00   77.00   1.0000    6.0000
omega____ theta____ kappa____ phi______ frames
    -       16.6856   77.0000  -30.0000 26

#__ type_ start__ end____ width___ exp.time_
  3 omega   -7.00   50.00   1.0000    6.0000
omega____ theta____ kappa____ phi______ frames
    -       16.6856   77.0000 -150.0000 57
;
_diffrn_measurement_device 'four-circle diffractometer'
_diffrn_measurement_device_type 'Xcalibur, Eos'
_diffrn_measurement_method '\w scans'
_diffrn_orient_matrix_UB_11 -0.0778027000
_diffrn_orient_matrix_UB_12 -0.0100996000
_diffrn_orient_matrix_UB_13 -0.0097668000
_diffrn_orient_matrix_UB_21 0.0227991000
_diffrn_orient_matrix_UB_22 -0.0601219000
_diffrn_orient_matrix_UB_23 -0.0190726000
_diffrn_orient_matrix_UB_31 -0.0123640000
_diffrn_orient_matrix_UB_32 -0.0473845000
_diffrn_orient_matrix_UB_33 0.0263013000
_diffrn_radiation_monochromator graphite
_diffrn_radiation_probe x-ray
_diffrn_radiation_type MoK\a
_diffrn_radiation_wavelength 0.71073
_diffrn_reflns_av_R_equivalents 0.0169
_diffrn_reflns_av_unetI/netI 0.0415
_diffrn_reflns_Laue_measured_fraction_full 0.998
_diffrn_reflns_Laue_measured_fraction_max 0.998
_diffrn_reflns_limit_h_max 10
_diffrn_reflns_limit_h_min -9
_diffrn_reflns_limit_k_max 8
_diffrn_reflns_limit_k_min -11
_diffrn_reflns_limit_l_max 15
_diffrn_reflns_limit_l_min -26
_diffrn_reflns_number 4829
_diffrn_reflns_point_group_measured_fraction_full 0.924
_diffrn_reflns_point_group_measured_fraction_max 0.913
_diffrn_reflns_theta_full 25.242
_diffrn_reflns_theta_max 26.372
_diffrn_reflns_theta_min 2.951
_diffrn_source 'Enhance (Mo) X-ray Source'
_exptl_absorpt_coefficient_mu 0.093
_exptl_absorpt_correction_T_max 1.00000
_exptl_absorpt_correction_T_min 0.98131
_exptl_absorpt_correction_type multi-scan
_exptl_absorpt_process_details
;
CrysAlisPro, Agilent Technologies,
Version 1.171.37.35 (release 13-08-2014 CrysAlis171 .NET)
(compiled Aug 13 2014,18:06:01)
Empirical absorption correction using spherical harmonics,
 implemented in SCALE3 ABSPACK scaling algorithm.
;
_exptl_crystal_density_diffrn 1.377
_exptl_crystal_density_method 'not measured'
_exptl_crystal_description
;
;
_exptl_crystal_F_000 720
_exptl_crystal_size_max 0.35
_exptl_crystal_size_mid 0.3
_exptl_crystal_size_min 0.2
_refine_diff_density_max 0.139
_refine_diff_density_min -0.201
_refine_diff_density_rms 0.044
_refine_ls_abs_structure_details
;
 Flack x determined using 779 quotients [(I+)-(I-)]/[(I+)+(I-)]
 (Parsons, Flack and Wagner, Acta Cryst. B69 (2013) 249-259).
;
_refine_ls_abs_structure_Flack -0.8(9)
_refine_ls_extinction_method none
_refine_ls_goodness_of_fit_ref 1.043
_refine_ls_hydrogen_treatment constr
_refine_ls_matrix_type full
_refine_ls_number_parameters 236
_refine_ls_number_reflns 3113
_refine_ls_number_restraints 0
_refine_ls_restrained_S_all 1.043
_refine_ls_R_factor_all 0.0587
_refine_ls_R_factor_gt 0.0446
_refine_ls_shift/su_max 0.000
_refine_ls_shift/su_mean 0.000
_refine_ls_structure_factor_coef Fsqd
_refine_ls_weighting_details 'w=1/[\s^2^(Fo^2^)+(0.0442P)^2^] where P=(Fo^2^+2Fc^2^)/3'
_refine_ls_weighting_scheme calc
_refine_ls_wR_factor_gt 0.0882
_refine_ls_wR_factor_ref 0.0961
_reflns_Friedel_coverage 0.582
_reflns_Friedel_fraction_full 0.820
_reflns_Friedel_fraction_max 0.795
_reflns_number_gt 2560
_reflns_number_total 3113
_reflns_threshold_expression 'I > 2\s(I)'
_cod_data_source_file co8b00005_si_002.cif
_cod_data_source_block 170417_s6_lj
_cod_original_cell_volume 1661.11(10)
_cod_database_code 4515831
_shelx_shelxl_version_number 2014/7
_chemical_oxdiff_formula c12h12n2o3
_shelx_space_group_comment
;
The symmetry employed for this shelxl refinement is uniquely defined
by the following loop, which should always be used as a source of
symmetry information in preference to the above space-group names.
They are only intended as comments.
;
_shelx_estimated_absorpt_t_max 0.982
_shelx_estimated_absorpt_t_min 0.968
_reflns_odcompleteness_completeness 99.70
_reflns_odcompleteness_iscentric 1
_reflns_odcompleteness_theta 26.32
_olex2_refinement_description
;
1. Fixed Uiso
 At 1.2 times of:
  All C(H) groups, All C(H,H) groups
 At 1.5 times of:
  All C(H,H,H) groups
2.a Secondary CH2 refined with riding coordinates:
 C15(H15A,H15B)
2.b Aromatic/amide H refined with riding coordinates:
 C2(H2), C3(H3), C4(H4), C5(H5), C9(H9), C13(H13), C17(H17), C18(H18),
 C19(H19), C20(H20), C21(H21)
2.c Idealised Me refined as rotating group:
 C14(H14A,H14B,H14C)
;
_olex2_submission_special_instructions 'No special instructions were received'

loop_
_space_group_symop_operation_xyz
'x, y, z'
'-x+1/2, -y, z+1/2'
'x+1/2, -y+1/2, -z'
'-x, y+1/2, -z+1/2'

loop_
_atom_site_label
_atom_site_type_symbol
_atom_site_fract_x
_atom_site_fract_y
_atom_site_fract_z
_atom_site_U_iso_or_equiv
_atom_site_adp_type
_atom_site_occupancy
_atom_site_site_symmetry_order
_atom_site_calc_flag
_atom_site_refinement_flags_posn
O1 O 0.4929(2) 0.6275(2) 0.24878(10) 0.0523(5) Uani 1 1 d .
O2 O 0.4299(2) 0.3582(3) 0.40150(9) 0.0585(6) Uani 1 1 d .
O3 O 0.7532(2) 0.7522(2) 0.40125(10) 0.0478(5) Uani 1 1 d .
N1 N 0.9213(2) 0.6036(2) 0.45408(10) 0.0350(5) Uani 1 1 d .
N2 N 0.7802(3) 0.3657(3) 0.39854(11) 0.0423(6) Uani 1 1 d .
C1 C 0.3579(3) 0.5488(3) 0.25371(13) 0.0402(7) Uani 1 1 d .
C2 C 0.2486(4) 0.5726(4) 0.20638(15) 0.0557(9) Uani 1 1 d .
H2 H 0.2682 0.6371 0.1731 0.067 Uiso 1 1 calc R
C3 C 0.1116(4) 0.4994(4) 0.20982(17) 0.0617(9) Uani 1 1 d .
H3 H 0.0377 0.5125 0.1780 0.074 Uiso 1 1 calc R
C4 C 0.0812(4) 0.4053(4) 0.26039(15) 0.0587(9) Uani 1 1 d .
H4 H -0.0135 0.3576 0.2628 0.070 Uiso 1 1 calc R
C5 C 0.1900(3) 0.3830(3) 0.30645(14) 0.0478(8) Uani 1 1 d .
H5 H 0.1689 0.3195 0.3400 0.057 Uiso 1 1 calc R
C6 C 0.3335(3) 0.4541(3) 0.30419(12) 0.0363(6) Uani 1 1 d .
C7 C 0.4527(3) 0.4326(3) 0.35377(13) 0.0378(7) Uani 1 1 d .
C8 C 0.5966(3) 0.5116(3) 0.34183(13) 0.0366(6) Uani 1 1 d .
C9 C 0.6052(3) 0.6046(4) 0.29268(13) 0.0486(7) Uani 1 1 d .
H9 H 0.6960 0.6579 0.2884 0.058 Uiso 1 1 calc R
C10 C 0.7309(3) 0.4963(3) 0.38527(14) 0.0368(7) Uani 1 1 d .
C11 C 0.7986(3) 0.6279(3) 0.41233(12) 0.0355(6) Uani 1 1 d .
C12 C 0.9742(3) 0.4661(3) 0.46777(14) 0.0392(7) Uani 1 1 d .
C13 C 0.9024(3) 0.3524(3) 0.43941(14) 0.0451(7) Uani 1 1 d .
H13 H 0.9385 0.2593 0.4483 0.054 Uiso 1 1 calc R
C14 C 1.1082(4) 0.4447(4) 0.51268(16) 0.0569(9) Uani 1 1 d .
H14A H 1.2005 0.4833 0.4937 0.085 Uiso 1 1 calc GR
H14B H 1.1217 0.3427 0.5209 0.085 Uiso 1 1 calc GR
H14C H 1.0878 0.4943 0.5522 0.085 Uiso 1 1 calc GR
C15 C 0.9820(3) 0.7349(3) 0.48513(13) 0.0391(7) Uani 1 1 d .
H15A H 1.0387 0.7062 0.5231 0.047 Uiso 1 1 calc R
H15B H 0.8956 0.7946 0.4988 0.047 Uiso 1 1 calc R
C16 C 1.0866(3) 0.8255(3) 0.44351(12) 0.0334(6) Uani 1 1 d .
C17 C 1.1702(3) 0.7686(3) 0.39288(14) 0.0462(8) Uani 1 1 d .
H17 H 1.1578 0.6715 0.3814 0.055 Uiso 1 1 calc R
C18 C 1.2718(4) 0.8557(4) 0.35939(16) 0.0556(9) Uani 1 1 d .
H18 H 1.3283 0.8166 0.3257 0.067 Uiso 1 1 calc R
C19 C 1.2903(4) 0.9995(4) 0.37540(16) 0.0512(8) Uani 1 1 d .
H19 H 1.3597 1.0573 0.3528 0.061 Uiso 1 1 calc R
C20 C 1.2059(3) 1.0579(3) 0.42489(13) 0.0435(7) Uani 1 1 d .
H20 H 1.2179 1.1554 0.4357 0.052 Uiso 1 1 calc R
C21 C 1.1038(3) 0.9722(3) 0.45835(13) 0.0361(6) Uani 1 1 d .
H21 H 1.0457 1.0126 0.4913 0.043 Uiso 1 1 calc R

loop_
_atom_site_aniso_label
_atom_site_aniso_U_11
_atom_site_aniso_U_22
_atom_site_aniso_U_33
_atom_site_aniso_U_23
_atom_site_aniso_U_13
_atom_site_aniso_U_12
O1 0.0528(11) 0.0608(14) 0.0433(10) 0.0166(11) -0.0024(10) -0.0086(11)
O2 0.0550(13) 0.0710(16) 0.0495(12) 0.0246(11) -0.0104(11) -0.0229(12)
O3 0.0490(12) 0.0310(11) 0.0633(14) 0.0026(10) -0.0040(11) 0.0038(9)
N1 0.0321(11) 0.0303(12) 0.0425(12) 0.0008(10) -0.0004(11) -0.0030(10)
N2 0.0406(12) 0.0341(14) 0.0524(15) -0.0021(12) -0.0004(12) -0.0024(11)
C1 0.0429(16) 0.0415(16) 0.0363(14) -0.0016(14) 0.0014(14) 0.0018(13)
C2 0.067(2) 0.058(2) 0.0422(17) 0.0075(16) -0.0085(18) 0.0040(18)
C3 0.058(2) 0.070(2) 0.057(2) 0.0012(19) -0.0219(18) 0.0042(19)
C4 0.0448(17) 0.060(2) 0.071(2) 0.0014(18) -0.0129(19) -0.0051(17)
C5 0.0453(17) 0.0444(18) 0.0536(18) 0.0020(16) -0.0045(16) -0.0037(15)
C6 0.0416(15) 0.0332(14) 0.0342(14) -0.0027(12) -0.0012(14) 0.0018(12)
C7 0.0417(16) 0.0352(15) 0.0364(14) -0.0013(13) 0.0001(14) -0.0028(13)
C8 0.0366(14) 0.0359(15) 0.0374(14) -0.0015(12) 0.0034(14) -0.0031(13)
C9 0.0428(16) 0.059(2) 0.0443(16) 0.0075(15) 0.0025(15) -0.0087(16)
C10 0.0346(14) 0.0343(15) 0.0414(16) 0.0021(12) 0.0060(14) -0.0023(12)
C11 0.0308(14) 0.0341(16) 0.0415(15) 0.0013(13) 0.0060(13) -0.0029(12)
C12 0.0326(15) 0.0352(16) 0.0498(16) 0.0036(13) 0.0042(14) 0.0002(12)
C13 0.0397(15) 0.0292(15) 0.066(2) 0.0040(14) 0.0009(16) 0.0035(13)
C14 0.0429(17) 0.0530(19) 0.075(2) 0.0056(18) -0.0126(18) 0.0049(16)
C15 0.0396(16) 0.0349(15) 0.0429(16) -0.0042(13) 0.0011(14) -0.0057(13)
C16 0.0301(13) 0.0324(14) 0.0377(14) -0.0024(11) -0.0041(13) -0.0010(11)
C17 0.0429(17) 0.0360(16) 0.060(2) -0.0108(15) 0.0122(17) 0.0001(14)
C18 0.0521(19) 0.056(2) 0.059(2) -0.0061(17) 0.0218(17) -0.0015(17)
C19 0.0440(18) 0.0510(19) 0.059(2) 0.0098(16) 0.0055(16) -0.0121(16)
C20 0.0508(18) 0.0338(15) 0.0459(16) 0.0027(14) -0.0076(16) -0.0056(14)
C21 0.0404(15) 0.0336(15) 0.0343(14) -0.0019(11) -0.0025(13) 0.0031(13)

loop_
_atom_type_symbol
_atom_type_description
_atom_type_scat_dispersion_real
_atom_type_scat_dispersion_imag
_atom_type_scat_source
C C 0.0033 0.0016 'International Tables Vol C Tables 4.2.6.8 and 6.1.1.4'
H H 0.0000 0.0000 'International Tables Vol C Tables 4.2.6.8 and 6.1.1.4'
N N 0.0061 0.0033 'International Tables Vol C Tables 4.2.6.8 and 6.1.1.4'
O O 0.0106 0.0060 'International Tables Vol C Tables 4.2.6.8 and 6.1.1.4'

loop_
_geom_angle_atom_site_label_1
_geom_angle_atom_site_label_2
_geom_angle_atom_site_label_3
_geom_angle
C9 O1 C1 118.4(2)
C11 N1 C15 114.7(2)
C12 N1 C11 122.2(2)
C12 N1 C15 123.0(2)
C10 N2 C13 118.0(3)
O1 C1 C2 116.2(3)
O1 C1 C6 121.1(3)
C6 C1 C2 122.7(3)
C1 C2 H2 120.8
C3 C2 C1 118.5(3)
C3 C2 H2 120.8
C2 C3 H3 119.6
C2 C3 C4 120.7(3)
C4 C3 H3 119.6
C3 C4 H4 120.0
C5 C4 C3 120.0(3)
C5 C4 H4 120.0
C4 C5 H5 119.4
C4 C5 C6 121.2(3)
C6 C5 H5 119.4
C1 C6 C5 116.9(3)
C1 C6 C7 120.9(3)
C5 C6 C7 122.2(3)
O2 C7 C6 122.3(3)
O2 C7 C8 123.6(3)
C8 C7 C6 114.1(2)
C7 C8 C10 121.0(2)
C9 C8 C7 119.7(3)
C9 C8 C10 119.2(3)
O1 C9 H9 117.3
C8 C9 O1 125.5(3)
C8 C9 H9 117.3
N2 C10 C8 118.3(3)
N2 C10 C11 123.4(3)
C11 C10 C8 118.3(2)
O3 C11 N1 120.7(2)
O3 C11 C10 124.7(2)
N1 C11 C10 114.6(2)
N1 C12 C14 120.5(3)
C13 C12 N1 117.8(3)
C13 C12 C14 121.7(3)
N2 C13 H13 117.9
C12 C13 N2 124.1(3)
C12 C13 H13 117.9
C12 C14 H14A 109.5
C12 C14 H14B 109.5
C12 C14 H14C 109.5
H14A C14 H14B 109.5
H14A C14 H14C 109.5
H14B C14 H14C 109.5
N1 C15 H15A 108.6
N1 C15 H15B 108.6
N1 C15 C16 114.4(2)
H15A C15 H15B 107.6
C16 C15 H15A 108.6
C16 C15 H15B 108.6
C17 C16 C15 123.1(2)
C17 C16 C21 118.7(3)
C21 C16 C15 118.1(2)
C16 C17 H17 120.0
C18 C17 C16 120.1(3)
C18 C17 H17 120.0
C17 C18 H18 119.7
C19 C18 C17 120.6(3)
C19 C18 H18 119.7
C18 C19 H19 120.1
C18 C19 C20 119.8(3)
C20 C19 H19 120.1
C19 C20 H20 120.0
C21 C20 C19 120.0(3)
C21 C20 H20 120.0
C16 C21 H21 119.6
C20 C21 C16 120.7(3)
C20 C21 H21 119.6

loop_
_geom_bond_atom_site_label_1
_geom_bond_atom_site_label_2
_geom_bond_distance
O1 C1 1.377(3)
O1 C9 1.353(3)
O2 C7 1.226(3)
O3 C11 1.230(3)
N1 C11 1.392(3)
N1 C12 1.374(3)
N1 C15 1.467(3)
N2 C10 1.303(4)
N2 C13 1.364(4)
C1 C2 1.386(4)
C1 C6 1.384(4)
C2 H2 0.9300
C2 C3 1.365(5)
C3 H3 0.9300
C3 C4 1.391(4)
C4 H4 0.9300
C4 C5 1.362(4)
C5 H5 0.9300
C5 C6 1.403(4)
C6 C7 1.475(4)
C7 C8 1.462(4)
C8 C9 1.339(4)
C8 C10 1.481(4)
C9 H9 0.9300
C10 C11 1.458(4)
C12 C13 1.353(4)
C12 C14 1.504(4)
C13 H13 0.9300
C14 H14A 0.9600
C14 H14B 0.9600
C14 H14C 0.9600
C15 H15A 0.9700
C15 H15B 0.9700
C15 C16 1.506(4)
C16 C17 1.384(4)
C16 C21 1.391(4)
C17 H17 0.9300
C17 C18 1.380(4)
C18 H18 0.9300
C18 C19 1.373(5)
C19 H19 0.9300
C19 C20 1.375(4)
C20 H20 0.9300
C20 C21 1.374(4)
C21 H21 0.9300

loop_
_geom_torsion_atom_site_label_1
_geom_torsion_atom_site_label_2
_geom_torsion_atom_site_label_3
_geom_torsion_atom_site_label_4
_geom_torsion
O1 C1 C2 C3 -178.7(3)
O1 C1 C6 C5 177.6(3)
O1 C1 C6 C7 -1.1(4)
O2 C7 C8 C9 -171.7(3)
O2 C7 C8 C10 5.1(4)
N1 C12 C13 N2 -0.5(4)
N1 C15 C16 C17 -25.5(4)
N1 C15 C16 C21 157.0(2)
N2 C10 C11 O3 -179.0(3)
N2 C10 C11 N1 -0.1(4)
C1 O1 C9 C8 -0.7(4)
C1 C2 C3 C4 1.3(5)
C1 C6 C7 O2 174.3(3)
C1 C6 C7 C8 -3.7(4)
C2 C1 C6 C5 -1.0(4)
C2 C1 C6 C7 -179.6(3)
C2 C3 C4 C5 -1.4(5)
C3 C4 C5 C6 0.3(5)
C4 C5 C6 C1 0.9(4)
C4 C5 C6 C7 179.5(3)
C5 C6 C7 O2 -4.2(4)
C5 C6 C7 C8 177.8(3)
C6 C1 C2 C3 -0.1(5)
C6 C7 C8 C9 6.3(4)
C6 C7 C8 C10 -177.0(2)
C7 C8 C9 O1 -4.4(5)
C7 C8 C10 N2 52.5(4)
C7 C8 C10 C11 -126.0(3)
C8 C10 C11 O3 -0.7(4)
C8 C10 C11 N1 178.2(2)
C9 O1 C1 C2 -177.9(3)
C9 O1 C1 C6 3.5(4)
C9 C8 C10 N2 -130.8(3)
C9 C8 C10 C11 50.8(4)
C10 N2 C13 C12 1.0(4)
C10 C8 C9 O1 178.8(3)
C11 N1 C12 C13 -0.3(4)
C11 N1 C12 C14 179.4(2)
C11 N1 C15 C16 -78.4(3)
C12 N1 C11 O3 179.6(3)
C12 N1 C11 C10 0.6(3)
C12 N1 C15 C16 105.5(3)
C13 N2 C10 C8 -179.0(2)
C13 N2 C10 C11 -0.6(4)
C14 C12 C13 N2 179.7(3)
C15 N1 C11 O3 3.4(3)
C15 N1 C11 C10 -175.6(2)
C15 N1 C12 C13 175.5(3)
C15 N1 C12 C14 -4.7(4)
C15 C16 C17 C18 -175.6(3)
C15 C16 C21 C20 175.4(2)
C16 C17 C18 C19 -0.5(5)
C17 C16 C21 C20 -2.2(4)
C17 C18 C19 C20 -0.6(5)
C18 C19 C20 C21 0.2(4)
C19 C20 C21 C16 1.2(4)
C21 C16 C17 C18 1.9(4)
